data_7223214
loop_
_publ_author_name
'Wen, He-Rui'
'Xie, Xin-Rong'
'Liu, Sui-Jun'
'Bao, Jun'
'Wang, Feng-Feng'
'Liu, Cai-Ming'
'Liao, Jin-Sheng'

_publ_section_title
;
 Homochiral luminescent lanthanide dinuclear complexes derived from a
 chiral carboxylate
;
_journal_name_full 'RSC Adv.'
_journal_paper_doi 10.1039/C5RA14559G
_journal_year 2015
_chemical_absolute_configuration ad
_chemical_formula_moiety 'C84 H82 Gd2 N4 O12'
_chemical_formula_sum 'C84 H82 Gd2 N4 O12'
_chemical_formula_weight 1654.03
_space_group_crystal_system monoclinic
_space_group_IT_number 4
_space_group_name_Hall 'P 2yb'
_space_group_name_H-M_alt 'P 1 21 1'
_symmetry_space_group_name_Hall 'P 2yb'
_symmetry_space_group_name_H-M 'P 1 21 1'
_atom_sites_solution_hydrogens geom
_audit_creation_date 2015-09-01
_audit_creation_method
;
Olex2 1.2-beta
(compiled 2015.08.17 svn.r3210 for OlexSys, GUI svn.r5083)
;
_audit_update_record
;
2015-09-21 deposited with the CCDC.
2015-11-06 downloaded from the CCDC.
;
_cell_angle_alpha 90
_cell_angle_beta 109.0530(10)
_cell_angle_gamma 90
_cell_formula_units_Z 2
_cell_length_a 12.8326(6)
_cell_length_b 22.9406(10)
_cell_length_c 13.4767(6)
_cell_measurement_reflns_used 9458
_cell_measurement_temperature 298.84
_cell_measurement_theta_max 27.44
_cell_measurement_theta_min 3.11
_cell_volume 3750.0(3)
_computing_cell_refinement 'SAINT v8.34A (Bruker, 2013)'
_computing_data_reduction 'SAINT v8.34A (Bruker, 2013)'
_computing_molecular_graphics 'Olex2 (Dolomanov et al., 2009)'
_computing_publication_material 'Olex2 (Dolomanov et al., 2009)'
_computing_structure_refinement 'ShelXL (Sheldrick, 2015)'
_computing_structure_solution 'ShelXS (Sheldrick, 2008)'
_diffrn_ambient_temperature 298.84
_diffrn_measured_fraction_theta_full 0.998
_diffrn_measured_fraction_theta_max 0.995
_diffrn_measurement_device_type 'CCD area detector'
_diffrn_measurement_method 'phi and omega scans'
_diffrn_radiation_monochromator graphite
_diffrn_radiation_type MoK\a
_diffrn_radiation_wavelength 0.71073
_diffrn_reflns_av_R_equivalents 0.0284
_diffrn_reflns_av_unetI/netI 0.0432
_diffrn_reflns_laue_measured_fraction_full 0.998
_diffrn_reflns_laue_measured_fraction_max 0.995
_diffrn_reflns_limit_h_max 16
_diffrn_reflns_limit_h_min -16
_diffrn_reflns_limit_k_max 29
_diffrn_reflns_limit_k_min -29
_diffrn_reflns_limit_l_max 17
_diffrn_reflns_limit_l_min -17
_diffrn_reflns_number 49228
_diffrn_reflns_point_group_measured_fraction_full 0.994
_diffrn_reflns_point_group_measured_fraction_max 0.990
_diffrn_reflns_theta_full 25.242
_diffrn_reflns_theta_max 27.437
_diffrn_reflns_theta_min 3.089
_exptl_absorpt_coefficient_mu 1.818
_exptl_absorpt_correction_T_max 0.7125
_exptl_absorpt_correction_T_min 0.6695
_exptl_absorpt_correction_type multi-scan
_exptl_absorpt_process_details CrystalClear
_exptl_crystal_colour colourless
_exptl_crystal_colour_primary colourless
_exptl_crystal_density_diffrn 1.465
_exptl_crystal_description block
_exptl_crystal_F_000 1676
_exptl_crystal_size_max 0.2
_exptl_crystal_size_mid 0.2
_exptl_crystal_size_min 0.2
_refine_diff_density_max 1.137
_refine_diff_density_min -0.518
_refine_diff_density_rms 0.074
_refine_ls_abs_structure_details
;
 Flack x determined using 6452 quotients [(I+)-(I-)]/[(I+)+(I-)]
 (Parsons, Flack and Wagner, Acta Cryst. B69 (2013) 249-259).
;
_refine_ls_abs_structure_Flack -0.009(4)
_refine_ls_extinction_method none
_refine_ls_goodness_of_fit_ref 1.060
_refine_ls_hydrogen_treatment constr
_refine_ls_matrix_type full
_refine_ls_number_parameters 925
_refine_ls_number_reflns 16962
_refine_ls_number_restraints 1
_refine_ls_restrained_S_all 1.059
_refine_ls_R_factor_all 0.0402
_refine_ls_R_factor_gt 0.0295
_refine_ls_shift/su_max 0.002
_refine_ls_shift/su_mean 0.000
_refine_ls_structure_factor_coef Fsqd
_refine_ls_weighting_details 'w=1/[\s^2^(Fo^2^)+(0.0169P)^2^+0.3402P] where P=(Fo^2^+2Fc^2^)/3'
_refine_ls_weighting_scheme calc
_refine_ls_wR_factor_gt 0.0484
_refine_ls_wR_factor_ref 0.0512
_reflns_Friedel_coverage 0.940
_reflns_friedel_fraction_full 0.989
_reflns_friedel_fraction_max 0.984
_reflns_number_gt 14913
_reflns_number_total 16962
_reflns_threshold_expression 'I > 2\s(I)'
_cod_data_source_file c5ra14559g2.cif
_cod_data_source_block 7
_cod_database_code 7223214
_shelx_space_group_comment
;
The symmetry employed for this shelxl refinement is uniquely defined
by the following loop, which should always be used as a source of
symmetry information in preference to the above space-group names.
They are only intended as comments.
;
_olex2_refinement_description
;
1. Fixed Uiso
 At 1.2 times of:
  All C(H) groups, All C(H,H) groups
 At 1.5 times of:
  All C(H,H,H) groups
2.a Ternary CH refined with riding coordinates:
 C22(H22), C19(H19), C34(H34), C49(H49), C80(H80), C73(H73)
2.b Secondary CH2 refined with riding coordinates:
 C23(H23A,H23B), C20(H20A,H20B), C50(H50A,H50B), C84(H84A,H84B), C74(H74A,
 H74B), C71(H71A,H71B)
2.c Aromatic/amide H refined with riding coordinates:
 C27(H27), C10(H10), C25(H25), C17(H17), C12(H12), C26(H26), C33(H33),
 C32(H32), C16(H16), C11(H11), C37(H37), C38(H38), C54(H54), C53(H53), C52(H52),
  C57(H57), C39(H39), C43(H43), C47(H47), C41(H41), C58(H58), C46(H46),
 C45(H45), C55(H55), C44(H44), C62(H62), C83(H83), C65(H65), C81(H81), C64(H64),
  C63(H63), C79(H79), C77(H77), C75(H75), C61(H61), C68(H68), C60(H60),
 C78(H78), C59(H59), C66(H66), C67(H67), C86(H86), C87(H87), C85(H85), C89(H89),
  C90(H90)
2.d Idealised Me refined as rotating group:
 C48(H48A,H48B,H48C), C69(H69A,H69B,H69C), C72(H72A,H72B,H72C), C70(H70A,H70B,
 H70C), C88(H88A,H88B,H88C), C1(H1A,H1B,H1C)
;
_shelx_shelxl_version_number 2014/7
_olex2_submission_special_instructions 'No special instructions were received'

loop_
_space_group_symop_operation_xyz
'x, y, z'
'-x, y+1/2, -z'

loop_
_atom_site_label
_atom_site_type_symbol
_atom_site_fract_x
_atom_site_fract_y
_atom_site_fract_z
_atom_site_U_iso_or_equiv
_atom_site_adp_type
_atom_site_occupancy
_atom_site_site_symmetry_order
_atom_site_calc_flag
_atom_site_refinement_flags_posn
Gd1 Gd 1.06092(2) 0.24613(2) 0.39350(2) 0.02536(7) Uani 1 1 d .
Gd2 Gd 0.92554(2) 0.30139(2) 0.10327(2) 0.02477(7) Uani 1 1 d .
O5 O 1.0883(3) 0.2422(2) 0.2306(3) 0.0328(9) Uani 1 1 d .
O4 O 0.8980(2) 0.3016(2) 0.2666(3) 0.0311(9) Uani 1 1 d .
O2 O 1.0566(3) 0.3659(2) 0.2072(3) 0.0372(11) Uani 1 1 d .
O7 O 0.9335(3) 0.17706(19) 0.2883(3) 0.0363(11) Uani 1 1 d .
O6 O 0.8674(3) 0.20656(17) 0.1206(3) 0.0375(10) Uani 1 1 d .
O1 O 1.1210(3) 0.34121(18) 0.3754(3) 0.0354(10) Uani 1 1 d .
C2 C 0.8754(4) 0.1710(3) 0.1937(4) 0.0295(13) Uani 1 1 d .
C5 C 1.1070(4) 0.3764(3) 0.3017(5) 0.0311(14) Uani 1 1 d .
O9 O 0.9171(3) 0.3078(2) 0.4332(3) 0.0419(10) Uani 1 1 d .
O8 O 1.0701(3) 0.2435(2) 0.0644(3) 0.0384(9) Uani 1 1 d .
O12 O 0.7204(3) 0.3120(2) 0.0476(3) 0.0399(11) Uani 1 1 d .
O10 O 1.2650(3) 0.2389(2) 0.4498(3) 0.0431(10) Uani 1 1 d .
O11 O 1.1757(3) 0.16112(18) 0.4682(3) 0.0429(11) Uani 1 1 d .
O13 O 0.8192(3) 0.3909(2) 0.0576(4) 0.0523(13) Uani 1 1 d .
N4 N 0.8405(3) 0.2732(2) -0.0894(3) 0.0333(12) Uani 1 1 d .
N3 N 0.9955(3) 0.3586(2) -0.0315(3) 0.0320(11) Uani 1 1 d .
C21 C 0.8624(4) 0.3170(3) 0.3400(4) 0.0296(15) Uani 1 1 d .
C18 C 1.1219(4) 0.2280(2) 0.1556(4) 0.0279(14) Uani 1 1 d .
C29 C 0.8664(4) 0.3026(3) -0.1660(4) 0.0330(12) Uani 1 1 d .
N1 N 0.9748(4) 0.1953(2) 0.5213(4) 0.0438(13) Uani 1 1 d .
N2 N 1.1420(4) 0.2752(2) 0.5867(4) 0.0438(14) Uani 1 1 d .
C14 C 1.1060(5) 0.2480(4) 0.6597(4) 0.0490(17) Uani 1 1 d .
C27 C 0.7407(4) 0.2452(4) -0.2993(4) 0.0517(15) Uani 1 1 d .
H27 H 0.7064 0.2358 -0.3695 0.062 Uiso 1 1 calc R
C22 C 0.7498(4) 0.3447(3) 0.3118(5) 0.0410(15) Uani 1 1 d .
H22 H 0.7260 0.3534 0.2365 0.049 Uiso 1 1 calc R
C35 C 1.2642(4) 0.1894(3) 0.4853(4) 0.0381(14) Uani 1 1 d .
C36 C 0.7273(4) 0.3660(3) 0.0362(4) 0.0354(14) Uani 1 1 d .
C15 C 1.0194(5) 0.2060(3) 0.6252(5) 0.0493(18) Uani 1 1 d .
C28 C 0.8176(4) 0.2891(3) -0.2724(4) 0.0429(16) Uani 1 1 d .
C10 C 1.2186(5) 0.3153(3) 0.6179(5) 0.060(2) Uani 1 1 d .
H10 H 1.2431 0.3331 0.5677 0.072 Uiso 1 1 calc R
C25 C 0.7676(5) 0.2308(3) -0.1174(4) 0.0433(18) Uani 1 1 d .
H25 H 0.7507 0.2103 -0.0651 0.052 Uiso 1 1 calc R
C24 C 0.6723(4) 0.2981(4) 0.3281(4) 0.0501(15) Uani 1 1 d .
C19 C 0.8011(4) 0.1167(2) 0.1645(4) 0.0339(13) Uani 1 1 d .
H19 H 0.7290 0.1289 0.1674 0.041 Uiso 1 1 calc R
C17 C 0.8922(9) 0.1413(4) 0.6639(8) 0.091(3) Uani 1 1 d .
H17 H 0.8643 0.1225 0.7110 0.109 Uiso 1 1 calc R
C30 C 0.9488(4) 0.3472(3) -0.1354(4) 0.0327(13) Uani 1 1 d .
C12 C 1.2302(7) 0.3063(6) 0.7956(6) 0.093(3) Uani 1 1 d .
H12 H 1.2600 0.3174 0.8656 0.111 Uiso 1 1 calc R
C34 C 1.1526(4) 0.4375(3) 0.3285(4) 0.0404(14) Uani 1 1 d .
H34 H 1.1531 0.4558 0.2629 0.049 Uiso 1 1 calc R
C26 C 0.7142(5) 0.2153(3) -0.2225(5) 0.0492(17) Uani 1 1 d .
H26 H 0.6622 0.1855 -0.2397 0.059 Uiso 1 1 calc R
C33 C 1.0728(5) 0.3983(3) -0.0034(5) 0.0437(15) Uani 1 1 d .
H33 H 1.1043 0.4069 0.0676 0.052 Uiso 1 1 calc R
C32 C 1.0652(6) 0.4172(3) -0.1776(6) 0.0522(18) Uani 1 1 d .
H32 H 1.0894 0.4369 -0.2263 0.063 Uiso 1 1 calc R
C23 C 0.7533(6) 0.4020(3) 0.3689(5) 0.065(2) Uani 1 1 d .
H23A H 0.7601 0.3938 0.4414 0.079 Uiso 1 1 calc R
H23B H 0.8185 0.4234 0.3689 0.079 Uiso 1 1 calc R
C16 C 0.8900(6) 0.1602(3) 0.4912(6) 0.062(2) Uani 1 1 d .
H16 H 0.8567 0.1541 0.4196 0.074 Uiso 1 1 calc R
C13 C 1.1498(6) 0.2629(4) 0.7679(5) 0.068(3) Uani 1 1 d .
C31 C 0.9815(5) 0.3759(3) -0.2117(5) 0.0420(15) Uani 1 1 d .
C11 C 1.2657(6) 0.3327(4) 0.7231(6) 0.081(3) Uani 1 1 d .
H11 H 1.3195 0.3615 0.7421 0.097 Uiso 1 1 calc R
C20 C 0.8375(5) 0.0667(2) 0.2422(4) 0.0475(14) Uani 1 1 d .
H20A H 0.8968 0.0457 0.2282 0.057 Uiso 1 1 calc R
H20B H 0.8662 0.0825 0.3127 0.057 Uiso 1 1 calc R
C37 C 0.5918(6) 0.3721(5) -0.1888(7) 0.090(3) Uani 1 1 d .
H37 H 0.6075 0.3342 -0.1638 0.108 Uiso 1 1 calc R
C42 C 0.7814(4) 0.0976(2) 0.0530(4) 0.0333(11) Uani 1 1 d .
C38 C 1.1066(7) 0.2328(5) 0.8401(6) 0.095(4) Uani 1 1 d .
H38 H 1.1352 0.2412 0.9114 0.114 Uiso 1 1 calc R
C54 C 0.8540(5) 0.3191(3) -0.3481(5) 0.055(2) Uani 1 1 d .
H54 H 0.8233 0.3095 -0.4188 0.067 Uiso 1 1 calc R
C53 C 0.9301(6) 0.3602(3) -0.3202(5) 0.0543(18) Uani 1 1 d .
H53 H 0.9509 0.3794 -0.3716 0.065 Uiso 1 1 calc R
C49 C 0.6225(5) 0.4034(3) -0.0018(5) 0.0508(16) Uani 1 1 d .
H49 H 0.6381 0.4407 0.0352 0.061 Uiso 1 1 calc R
C52 C 1.1106(5) 0.4286(3) -0.0762(5) 0.0519(17) Uani 1 1 d .
H52 H 1.1664 0.4562 -0.0533 0.062 Uiso 1 1 calc R
C57 C 1.0769(6) 0.4704(3) 0.4705(5) 0.067(2) Uani 1 1 d .
H57 H 1.1291 0.4471 0.5179 0.080 Uiso 1 1 calc R
C39 C 1.0296(8) 0.1947(5) 0.8083(7) 0.097(4) Uani 1 1 d .
H39 H 1.0048 0.1763 0.8579 0.116 Uiso 1 1 calc R
C43 C 0.6761(5) 0.0887(3) -0.0151(4) 0.0526(15) Uani 1 1 d .
H43 H 0.6162 0.0966 0.0072 0.063 Uiso 1 1 calc R
C56 C 1.0719(4) 0.4719(2) 0.3675(4) 0.0422(13) Uani 1 1 d .
C51 C 0.5962(5) 0.4153(3) -0.1183(6) 0.0623(18) Uani 1 1 d .
C47 C 0.8685(5) 0.0846(3) 0.0179(5) 0.0477(15) Uani 1 1 d .
H47 H 0.9405 0.0893 0.0627 0.057 Uiso 1 1 calc R
C41 C 0.8463(7) 0.1315(4) 0.5600(7) 0.083(3) Uani 1 1 d .
H41 H 0.7869 0.1061 0.5348 0.099 Uiso 1 1 calc R
C58 C 0.6560(5) 0.2489(3) 0.2676(6) 0.0735(19) Uani 1 1 d .
H58 H 0.6885 0.2463 0.2154 0.088 Uiso 1 1 calc R
C40 C 0.9805(7) 0.1791(4) 0.7011(6) 0.069(2) Uani 1 1 d .
C50 C 0.5263(4) 0.3748(3) 0.0230(5) 0.0606(17) Uani 1 1 d .
H50A H 0.5025 0.3407 -0.0212 0.073 Uiso 1 1 calc R
H50B H 0.5514 0.3618 0.0955 0.073 Uiso 1 1 calc R
C46 C 0.8497(6) 0.0648(3) -0.0834(5) 0.0610(17) Uani 1 1 d .
H46 H 0.9093 0.0572 -0.1062 0.073 Uiso 1 1 calc R
C45 C 0.7464(7) 0.0561(3) -0.1497(5) 0.0691(19) Uani 1 1 d .
H45 H 0.7351 0.0421 -0.2172 0.083 Uiso 1 1 calc R
C55 C 0.9920(5) 0.5046(3) 0.2982(6) 0.0703(19) Uani 1 1 d .
H55 H 0.9851 0.5047 0.2273 0.084 Uiso 1 1 calc R
C44 C 0.6579(6) 0.0682(3) -0.1167(5) 0.072(2) Uani 1 1 d .
H44 H 0.5864 0.0627 -0.1619 0.087 Uiso 1 1 calc R
C48 C 0.7459(6) 0.0246(3) 0.2375(5) 0.073(2) Uani 1 1 d .
H48A H 0.7734 -0.0056 0.2887 0.109 Uiso 1 1 calc GR
H48B H 0.7189 0.0075 0.1687 0.109 Uiso 1 1 calc GR
H48C H 0.6871 0.0449 0.2519 0.109 Uiso 1 1 calc GR
C80 C 1.2256(4) 0.1918(3) 0.1790(4) 0.0388(15) Uani 1 1 d .
H80 H 1.2641 0.1942 0.2548 0.047 Uiso 1 1 calc R
C73 C 1.3722(4) 0.1616(3) 0.5510(4) 0.0436(14) Uani 1 1 d .
H73 H 1.4314 0.1865 0.5440 0.052 Uiso 1 1 calc R
C82 C 1.1960(4) 0.1279(3) 0.1531(4) 0.0423(14) Uani 1 1 d .
C62 C 0.6187(5) 0.3024(4) 0.4016(5) 0.0706(19) Uani 1 1 d .
H62 H 0.6272 0.3360 0.4421 0.085 Uiso 1 1 calc R
C84 C 1.3023(5) 0.2178(3) 0.1245(5) 0.0542(17) Uani 1 1 d .
H84A H 1.3691 0.1946 0.1425 0.065 Uiso 1 1 calc R
H84B H 1.2666 0.2152 0.0492 0.065 Uiso 1 1 calc R
C74 C 1.3887(5) 0.1021(3) 0.5108(5) 0.0633(18) Uani 1 1 d .
H74A H 1.3746 0.1044 0.4357 0.076 Uiso 1 1 calc R
H74B H 1.3352 0.0754 0.5225 0.076 Uiso 1 1 calc R
C83 C 1.1899(5) 0.1035(3) 0.0572(5) 0.0628(17) Uani 1 1 d .
H83 H 1.2010 0.1269 0.0051 0.075 Uiso 1 1 calc R
C65 C 1.0047(7) 0.5035(4) 0.5049(7) 0.085(2) Uani 1 1 d .
H65 H 1.0093 0.5023 0.5751 0.102 Uiso 1 1 calc R
C71 C 1.2708(5) 0.4383(3) 0.4036(5) 0.0594(17) Uani 1 1 d .
H71A H 1.2945 0.4784 0.4190 0.071 Uiso 1 1 calc R
H71B H 1.2731 0.4198 0.4690 0.071 Uiso 1 1 calc R
C76 C 1.3813(4) 0.1625(3) 0.6672(5) 0.0476(17) Uani 1 1 d .
C81 C 1.1762(5) 0.0925(3) 0.2269(5) 0.0576(16) Uani 1 1 d .
H81 H 1.1787 0.1082 0.2914 0.069 Uiso 1 1 calc R
C64 C 0.9276(7) 0.5376(4) 0.4365(8) 0.091(3) Uani 1 1 d .
H64 H 0.8800 0.5604 0.4595 0.110 Uiso 1 1 calc R
C63 C 0.9213(7) 0.5378(4) 0.3338(8) 0.099(3) Uani 1 1 d .
H63 H 0.8682 0.5607 0.2864 0.119 Uiso 1 1 calc R
C79 C 1.4020(7) 0.1654(5) 0.8787(6) 0.102(3) Uani 1 1 d .
H79 H 1.4097 0.1664 0.9497 0.122 Uiso 1 1 calc R
C69 C 0.4285(5) 0.4156(3) 0.0062(6) 0.092(3) Uani 1 1 d .
H69A H 0.4518 0.4498 0.0486 0.138 Uiso 1 1 calc GR
H69B H 0.3720 0.3961 0.0259 0.138 Uiso 1 1 calc GR
H69C H 0.4000 0.4265 -0.0664 0.138 Uiso 1 1 calc GR
C77 C 1.4353(6) 0.2067(3) 0.7312(6) 0.071(2) Uani 1 1 d .
H77 H 1.4660 0.2367 0.7034 0.086 Uiso 1 1 calc R
C72 C 1.3488(5) 0.4076(4) 0.3596(6) 0.098(3) Uani 1 1 d .
H72A H 1.4225 0.4111 0.4076 0.146 Uiso 1 1 calc GR
H72B H 1.3447 0.4249 0.2935 0.146 Uiso 1 1 calc GR
H72C H 1.3291 0.3672 0.3493 0.146 Uiso 1 1 calc GR
C75 C 1.3371(6) 0.1193(4) 0.7107(5) 0.081(2) Uani 1 1 d .
H75 H 1.3004 0.0884 0.6693 0.097 Uiso 1 1 calc R
C61 C 0.5535(6) 0.2585(5) 0.4161(6) 0.103(3) Uani 1 1 d .
H61 H 0.5158 0.2629 0.4640 0.123 Uiso 1 1 calc R
C68 C 0.5735(6) 0.4715(4) -0.1561(7) 0.096(3) Uani 1 1 d .
H68 H 0.5763 0.5020 -0.1098 0.115 Uiso 1 1 calc R
C60 C 0.5439(6) 0.2082(5) 0.3602(8) 0.106(3) Uani 1 1 d .
H60 H 0.5045 0.1770 0.3743 0.127 Uiso 1 1 calc R
C78 C 1.4454(7) 0.2079(4) 0.8374(7) 0.098(3) Uani 1 1 d .
H78 H 1.4825 0.2385 0.8795 0.118 Uiso 1 1 calc R
C70 C 0.6539(7) 0.4399(3) 0.3221(7) 0.107(3) Uani 1 1 d .
H70A H 0.6582 0.4733 0.3661 0.161 Uiso 1 1 calc GR
H70B H 0.5884 0.4181 0.3169 0.161 Uiso 1 1 calc GR
H70C H 0.6516 0.4524 0.2535 0.161 Uiso 1 1 calc GR
C59 C 0.5927(6) 0.2029(4) 0.2818(8) 0.104(3) Uani 1 1 d .
H59 H 0.5828 0.1696 0.2406 0.125 Uiso 1 1 calc R
C66 C 0.5652(9) 0.3816(6) -0.2961(8) 0.147(5) Uani 1 1 d .
H66 H 0.5624 0.3511 -0.3423 0.176 Uiso 1 1 calc R
C67 C 0.5463(9) 0.4829(5) -0.2632(9) 0.133(4) Uani 1 1 d .
H67 H 0.5305 0.5206 -0.2891 0.160 Uiso 1 1 calc R
C86 C 1.1501(6) 0.0105(4) 0.1147(8) 0.090(3) Uani 1 1 d .
H86 H 1.1367 -0.0292 0.1026 0.109 Uiso 1 1 calc R
C87 C 1.1676(6) 0.0454(4) 0.0383(7) 0.086(2) Uani 1 1 d .
H87 H 1.1643 0.0295 -0.0261 0.103 Uiso 1 1 calc R
C88 C 1.5046(6) 0.0774(3) 0.5632(6) 0.097(3) Uani 1 1 d .
H88A H 1.5143 0.0681 0.6352 0.146 Uiso 1 1 calc GR
H88B H 1.5584 0.1058 0.5602 0.146 Uiso 1 1 calc GR
H88C H 1.5137 0.0427 0.5270 0.146 Uiso 1 1 calc GR
C85 C 1.1526(6) 0.0342(3) 0.2073(7) 0.081(2) Uani 1 1 d .
H85 H 1.1383 0.0111 0.2580 0.097 Uiso 1 1 calc R
C89 C 1.3469(7) 0.1211(5) 0.8186(7) 0.115(4) Uani 1 1 d .
H89 H 1.3155 0.0920 0.8476 0.137 Uiso 1 1 calc R
C90 C 0.5435(11) 0.4368(8) -0.3301(9) 0.161(6) Uani 1 1 d .
H90 H 0.5260 0.4442 -0.4015 0.194 Uiso 1 1 calc R
C1 C 1.3328(6) 0.2799(3) 0.1529(7) 0.085(3) Uani 1 1 d .
H1A H 1.3607 0.2837 0.2280 0.128 Uiso 1 1 calc GR
H1B H 1.2689 0.3041 0.1253 0.128 Uiso 1 1 calc GR
H1C H 1.3886 0.2917 0.1238 0.128 Uiso 1 1 calc GR

loop_
_atom_site_aniso_label
_atom_site_aniso_U_11
_atom_site_aniso_U_22
_atom_site_aniso_U_33
_atom_site_aniso_U_23
_atom_site_aniso_U_13
_atom_site_aniso_U_12
Gd1 0.03051(13) 0.02808(17) 0.01657(14) 0.00119(14) 0.00640(10) 0.00056(12)
Gd2 0.02728(12) 0.02796(17) 0.01784(14) 0.00248(14) 0.00567(10) 0.00031(12)
O5 0.0347(18) 0.040(2) 0.025(2) -0.004(3) 0.0118(15) 0.004(2)
O4 0.0308(17) 0.044(2) 0.0213(19) -0.003(3) 0.0118(14) 0.003(2)
O2 0.041(2) 0.042(3) 0.023(2) 0.003(2) 0.0033(18) -0.010(2)
O7 0.046(2) 0.035(3) 0.023(2) 0.002(2) 0.0045(18) -0.0115(19)
O6 0.050(2) 0.026(3) 0.026(2) 0.005(2) -0.0013(18) -0.0105(18)
O1 0.049(2) 0.032(3) 0.020(2) 0.000(2) 0.0053(17) -0.0051(19)
C2 0.033(3) 0.031(4) 0.025(3) -0.004(3) 0.009(2) -0.001(2)
C5 0.027(3) 0.031(4) 0.032(3) 0.004(3) 0.006(2) 0.000(2)
O9 0.046(2) 0.056(3) 0.026(2) 0.006(3) 0.0151(16) 0.013(2)
O8 0.0389(18) 0.059(3) 0.0185(18) 0.008(3) 0.0109(14) 0.015(2)
O12 0.0365(19) 0.041(3) 0.041(2) 0.006(2) 0.0105(16) 0.0064(19)
O10 0.041(2) 0.041(3) 0.046(2) 0.009(3) 0.0106(17) 0.001(2)
O11 0.038(2) 0.037(2) 0.050(2) 0.009(2) 0.0100(18) 0.0028(18)
O13 0.035(2) 0.049(3) 0.069(3) 0.017(2) 0.011(2) 0.006(2)
N4 0.037(2) 0.039(3) 0.022(2) 0.006(2) 0.0061(19) -0.001(2)
N3 0.039(2) 0.034(3) 0.026(2) 0.002(2) 0.0144(19) -0.002(2)
C21 0.036(3) 0.033(4) 0.023(3) 0.002(3) 0.015(2) 0.001(2)
C18 0.028(3) 0.027(4) 0.032(3) 0.001(3) 0.014(2) 0.001(2)
C29 0.035(2) 0.037(3) 0.027(3) -0.001(3) 0.011(2) 0.006(3)
N1 0.060(3) 0.042(3) 0.037(3) 0.005(3) 0.027(2) 0.005(3)
N2 0.055(3) 0.047(4) 0.023(3) -0.006(2) 0.003(2) 0.015(3)
C14 0.062(4) 0.068(5) 0.017(3) 0.011(4) 0.014(2) 0.042(4)
C27 0.055(3) 0.070(4) 0.020(3) -0.004(4) -0.002(2) 0.005(4)
C22 0.038(3) 0.050(4) 0.038(3) 0.007(3) 0.017(3) 0.012(3)
C35 0.032(3) 0.050(4) 0.030(3) 0.003(3) 0.008(2) 0.007(3)
C36 0.035(3) 0.040(4) 0.030(3) 0.008(3) 0.008(2) 0.010(3)
C15 0.062(4) 0.050(4) 0.044(4) 0.017(3) 0.028(3) 0.033(3)
C28 0.052(3) 0.055(4) 0.019(3) 0.001(3) 0.008(2) 0.018(3)
C10 0.053(4) 0.059(6) 0.049(4) -0.025(4) -0.008(3) 0.013(3)
C25 0.047(3) 0.050(5) 0.027(3) 0.001(3) 0.003(3) -0.006(3)
C24 0.031(3) 0.071(4) 0.047(3) 0.009(4) 0.010(2) 0.011(4)
C19 0.038(3) 0.028(3) 0.035(3) -0.001(2) 0.011(2) -0.008(2)
C17 0.135(9) 0.076(6) 0.107(8) 0.043(6) 0.100(7) 0.042(6)
C30 0.042(3) 0.036(3) 0.024(3) 0.010(3) 0.017(2) 0.013(3)
C12 0.090(6) 0.139(9) 0.033(4) -0.028(6) -0.002(4) 0.065(7)
C34 0.048(3) 0.037(3) 0.036(3) -0.004(3) 0.013(3) -0.011(3)
C26 0.046(4) 0.050(4) 0.043(4) -0.005(3) 0.002(3) -0.009(3)
C33 0.053(4) 0.044(4) 0.037(3) 0.003(3) 0.019(3) -0.003(3)
C32 0.079(5) 0.043(4) 0.051(4) 0.017(3) 0.043(4) 0.006(4)
C23 0.065(5) 0.062(5) 0.074(5) -0.003(4) 0.029(4) 0.026(4)
C16 0.083(5) 0.048(4) 0.077(5) 0.000(4) 0.057(4) -0.005(4)
C13 0.075(5) 0.097(7) 0.027(3) -0.001(4) 0.009(3) 0.051(4)
C31 0.054(4) 0.044(4) 0.036(3) 0.012(3) 0.024(3) 0.011(3)
C11 0.066(5) 0.099(7) 0.053(5) -0.040(5) -0.014(4) 0.033(4)
C20 0.064(4) 0.039(3) 0.036(3) 0.003(3) 0.010(3) -0.010(3)
C37 0.095(6) 0.107(8) 0.061(5) 0.021(6) 0.015(5) 0.040(6)
C42 0.039(3) 0.026(3) 0.031(3) 0.002(2) 0.006(2) -0.006(2)
C38 0.106(7) 0.163(11) 0.022(3) 0.019(5) 0.027(4) 0.090(8)
C54 0.066(4) 0.079(6) 0.023(3) 0.008(3) 0.017(3) 0.018(4)
C53 0.078(5) 0.062(5) 0.031(3) 0.015(3) 0.029(3) 0.011(4)
C49 0.039(3) 0.052(4) 0.057(4) 0.012(3) 0.009(3) 0.015(3)
C52 0.063(4) 0.039(4) 0.063(4) 0.007(3) 0.033(3) -0.009(3)
C57 0.072(5) 0.075(5) 0.046(4) -0.014(4) 0.010(3) 0.014(4)
C39 0.110(8) 0.155(11) 0.044(5) 0.046(6) 0.050(5) 0.075(7)
C43 0.052(4) 0.054(4) 0.048(3) -0.010(3) 0.012(3) -0.010(3)
C56 0.045(3) 0.027(3) 0.049(3) -0.008(2) 0.006(3) -0.006(2)
C51 0.041(3) 0.070(5) 0.069(4) 0.025(4) 0.007(3) 0.014(3)
C47 0.059(4) 0.041(4) 0.041(3) 0.000(3) 0.015(3) 0.004(3)
C41 0.107(6) 0.068(5) 0.108(7) 0.005(5) 0.083(6) -0.007(5)
C58 0.041(3) 0.068(5) 0.118(6) 0.001(5) 0.035(4) -0.001(4)
C40 0.102(6) 0.072(6) 0.055(5) 0.027(4) 0.057(4) 0.041(5)
C50 0.041(3) 0.074(5) 0.068(4) 0.010(3) 0.019(3) 0.016(3)
C46 0.077(5) 0.060(4) 0.054(4) -0.002(3) 0.033(4) 0.010(4)
C45 0.107(6) 0.056(4) 0.038(3) -0.011(3) 0.015(4) -0.003(4)
C55 0.056(4) 0.075(5) 0.081(5) 0.028(4) 0.023(4) 0.012(4)
C44 0.077(5) 0.081(5) 0.040(3) -0.011(3) -0.007(3) -0.027(4)
C48 0.098(6) 0.049(4) 0.083(5) 0.010(4) 0.046(4) -0.019(4)
C80 0.031(3) 0.056(4) 0.026(3) -0.001(3) 0.005(2) 0.009(3)
C73 0.034(3) 0.053(4) 0.043(3) 0.010(3) 0.012(3) 0.003(3)
C82 0.033(3) 0.047(4) 0.042(3) -0.008(3) 0.006(3) 0.010(3)
C62 0.053(4) 0.111(6) 0.045(3) 0.009(4) 0.012(3) -0.013(5)
C84 0.033(3) 0.078(5) 0.055(4) 0.005(3) 0.018(3) 0.011(3)
C74 0.060(4) 0.071(5) 0.056(4) 0.007(4) 0.014(3) 0.024(3)
C83 0.062(4) 0.068(5) 0.057(4) -0.014(4) 0.019(3) 0.011(4)
C65 0.078(5) 0.094(6) 0.083(5) -0.044(5) 0.024(4) -0.004(5)
C71 0.049(4) 0.058(4) 0.064(4) -0.018(3) 0.008(3) -0.020(3)
C76 0.026(3) 0.071(5) 0.040(3) 0.010(3) 0.003(2) 0.009(3)
C81 0.053(4) 0.057(4) 0.060(4) -0.003(3) 0.014(3) 0.005(3)
C64 0.073(6) 0.066(5) 0.146(9) -0.034(6) 0.050(6) 0.000(5)
C63 0.067(5) 0.079(6) 0.154(9) 0.039(6) 0.041(6) 0.025(5)
C79 0.074(6) 0.183(11) 0.047(5) -0.008(6) 0.016(4) 0.044(6)
C69 0.046(4) 0.102(6) 0.129(7) 0.012(5) 0.030(4) 0.030(4)
C77 0.069(5) 0.066(5) 0.072(5) -0.008(4) 0.012(4) 0.015(4)
C72 0.047(4) 0.121(7) 0.125(7) -0.034(6) 0.029(4) -0.001(4)
C75 0.074(5) 0.110(6) 0.056(4) 0.006(4) 0.017(4) -0.028(5)
C61 0.069(5) 0.165(10) 0.073(5) 0.030(6) 0.022(4) -0.038(6)
C68 0.079(5) 0.094(6) 0.105(6) 0.050(5) 0.017(5) 0.014(5)
C60 0.054(5) 0.110(8) 0.143(9) 0.053(7) 0.017(5) -0.028(5)
C78 0.104(7) 0.116(8) 0.063(5) -0.033(5) 0.009(5) 0.026(6)
C70 0.111(7) 0.081(6) 0.136(8) -0.002(5) 0.048(6) 0.044(5)
C59 0.047(4) 0.078(6) 0.183(10) 0.004(6) 0.031(6) -0.001(4)
C66 0.133(9) 0.218(15) 0.072(7) 0.025(8) 0.009(6) 0.076(9)
C67 0.111(8) 0.152(11) 0.131(10) 0.099(9) 0.033(8) 0.041(8)
C86 0.063(5) 0.058(5) 0.142(9) -0.020(6) 0.023(6) 0.002(4)
C87 0.066(5) 0.089(6) 0.095(6) -0.053(5) 0.016(4) 0.014(4)
C88 0.085(5) 0.110(7) 0.090(5) 0.006(5) 0.018(4) 0.060(5)
C85 0.072(5) 0.060(5) 0.112(7) 0.003(5) 0.030(5) -0.001(4)
C89 0.083(6) 0.203(11) 0.065(5) 0.027(7) 0.034(5) -0.011(7)
C90 0.141(11) 0.255(19) 0.087(8) 0.082(10) 0.035(8) 0.072(12)
C1 0.052(4) 0.076(6) 0.124(8) 0.015(5) 0.024(4) -0.005(4)

loop_
_atom_type_symbol
_atom_type_description
_atom_type_scat_dispersion_real
_atom_type_scat_dispersion_imag
_atom_type_scat_source
C C 0.0033 0.0016 'International Tables Vol C Tables 4.2.6.8 and 6.1.1.4'
H H 0.0000 0.0000 'International Tables Vol C Tables 4.2.6.8 and 6.1.1.4'
Gd Gd -0.1653 3.9035 'International Tables Vol C Tables 4.2.6.8 and 6.1.1.4'
N N 0.0061 0.0033 'International Tables Vol C Tables 4.2.6.8 and 6.1.1.4'
O O 0.0106 0.0060 'International Tables Vol C Tables 4.2.6.8 and 6.1.1.4'

loop_
_geom_angle_atom_site_label_1
_geom_angle_atom_site_label_2
_geom_angle_atom_site_label_3
_geom_angle
O5 Gd1 Gd2 39.78(10)
O5 Gd1 O4 74.49(11)
O5 Gd1 O7 72.52(15)
O5 Gd1 O1 77.51(16)
O5 Gd1 O9 124.57(14)
O5 Gd1 O10 79.45(12)
O5 Gd1 O11 95.74(16)
O5 Gd1 C21 100.21(14)
O5 Gd1 N1 146.14(18)
O5 Gd1 N2 146.22(16)
O5 Gd1 C35 89.58(15)
O4 Gd1 Gd2 34.74(7)
O4 Gd1 C21 25.83(12)
O4 Gd1 N1 103.51(14)
O4 Gd1 C35 163.54(14)
O7 Gd1 Gd2 68.19(10)
O7 Gd1 O4 71.43(15)
O7 Gd1 O9 95.26(14)
O7 Gd1 O10 126.00(15)
O7 Gd1 O11 85.35(14)
O7 Gd1 C21 81.31(15)
O7 Gd1 N1 74.88(16)
O7 Gd1 N2 138.70(16)
O7 Gd1 C35 108.13(17)
O1 Gd1 Gd2 69.61(9)
O1 Gd1 O4 72.20(14)
O1 Gd1 O7 137.65(14)
O1 Gd1 O9 77.81(14)
O1 Gd1 O10 75.22(15)
O1 Gd1 O11 127.34(13)
O1 Gd1 C21 75.27(14)
O1 Gd1 N1 135.02(15)
O1 Gd1 N2 79.95(15)
O1 Gd1 C35 100.76(17)
O9 Gd1 Gd2 85.06(8)
O9 Gd1 O4 50.85(11)
O9 Gd1 C21 25.15(12)
O9 Gd1 N1 67.19(15)
O9 Gd1 N2 73.74(13)
O9 Gd1 C35 143.62(14)
O10 Gd1 Gd2 113.85(9)
O10 Gd1 O4 141.76(14)
O10 Gd1 O9 138.24(15)
O10 Gd1 C21 149.81(17)
O10 Gd1 N1 113.64(15)
O10 Gd1 N2 70.63(14)
O10 Gd1 C35 26.00(17)
O11 Gd1 Gd2 132.44(10)
O11 Gd1 O4 156.54(15)
O11 Gd1 O9 138.01(14)
O11 Gd1 O10 52.37(15)
O11 Gd1 C21 155.03(14)
O11 Gd1 N1 72.58(15)
O11 Gd1 N2 78.43(15)
O11 Gd1 C35 26.58(16)
C21 Gd1 Gd2 60.43(10)
N1 Gd1 Gd2 131.01(11)
N1 Gd1 C21 83.57(15)
N1 Gd1 C35 91.99(17)
N2 Gd1 Gd2 145.99(11)
N2 Gd1 O4 121.46(14)
N2 Gd1 C21 97.99(15)
N2 Gd1 N1 64.09(17)
N2 Gd1 C35 70.28(15)
C35 Gd1 Gd2 129.11(12)
C35 Gd1 C21 168.21(16)
O5 Gd2 Gd1 34.92(8)
O5 Gd2 N3 109.52(13)
O5 Gd2 C18 25.65(13)
O5 Gd2 C36 157.97(14)
O4 Gd2 Gd1 38.66(10)
O4 Gd2 O5 73.55(12)
O4 Gd2 O8 123.68(13)
O4 Gd2 O12 79.31(11)
O4 Gd2 O13 89.53(17)
O4 Gd2 N4 144.33(13)
O4 Gd2 N3 147.17(17)
O4 Gd2 C18 99.06(15)
O4 Gd2 C36 84.44(15)
O2 Gd2 Gd1 67.04(10)
O2 Gd2 O5 70.75(14)
O2 Gd2 O4 74.61(14)
O2 Gd2 O6 136.23(14)
O2 Gd2 O8 91.39(15)
O2 Gd2 O12 126.83(15)
O2 Gd2 O13 81.44(15)
O2 Gd2 N4 139.22(14)
O2 Gd2 N3 75.86(14)
O2 Gd2 C18 79.91(15)
O2 Gd2 C36 104.85(17)
O6 Gd2 Gd1 69.67(9)
O6 Gd2 O5 70.30(14)
O6 Gd2 O4 75.92(17)
O6 Gd2 O8 78.90(15)
O6 Gd2 O12 77.38(14)
O6 Gd2 O13 129.83(14)
O6 Gd2 N4 79.70(14)
O6 Gd2 N3 136.66(15)
O6 Gd2 C18 73.60(14)
O6 Gd2 C36 103.70(17)
O8 Gd2 Gd1 85.38(8)
O8 Gd2 O5 50.59(11)
O8 Gd2 O12 141.03(14)
O8 Gd2 N4 75.49(12)
O8 Gd2 N3 70.87(15)
O8 Gd2 C18 24.95(12)
O8 Gd2 C36 150.85(14)
O12 Gd2 Gd1 114.14(9)
O12 Gd2 O5 141.76(14)
O12 Gd2 N4 70.18(13)
O12 Gd2 N3 107.93(13)
O12 Gd2 C18 150.37(16)
O12 Gd2 C36 26.35(16)
O13 Gd2 Gd1 123.57(12)
O13 Gd2 O5 150.32(16)
O13 Gd2 O8 142.93(15)
O13 Gd2 O12 52.63(14)
O13 Gd2 N4 86.43(15)
O13 Gd2 N3 72.11(14)
O13 Gd2 C18 156.54(15)
O13 Gd2 C36 26.29(16)
N4 Gd2 Gd1 146.50(10)
N4 Gd2 O5 121.49(14)
N4 Gd2 N3 63.36(14)
N4 Gd2 C18 98.55(15)
N4 Gd2 C36 76.46(15)
N3 Gd2 Gd1 135.15(9)
N3 Gd2 C18 89.57(15)
N3 Gd2 C36 89.53(16)
C18 Gd2 Gd1 60.52(11)
C36 Gd2 Gd1 123.10(11)
C36 Gd2 C18 174.78(17)
Gd1 O5 Gd2 105.30(14)
C18 O5 Gd1 163.2(4)
C18 O5 Gd2 90.9(3)
Gd2 O4 Gd1 106.61(14)
C21 O4 Gd1 92.3(3)
C21 O4 Gd2 159.7(4)
C5 O2 Gd2 140.0(4)
C2 O7 Gd1 137.9(4)
C2 O6 Gd2 137.3(3)
C5 O1 Gd1 135.7(3)
O7 C2 O6 126.3(5)
O7 C2 C19 117.6(5)
O6 C2 C19 116.0(5)
O2 C5 C34 116.8(5)
O1 C5 O2 125.5(5)
O1 C5 C34 117.7(5)
C21 O9 Gd1 95.3(3)
C18 O8 Gd2 98.1(3)
C36 O12 Gd2 91.3(3)
C35 O10 Gd1 92.2(3)
C35 O11 Gd1 92.9(4)
C36 O13 Gd2 94.7(4)
C29 N4 Gd2 121.2(4)
C25 N4 Gd2 120.4(4)
C25 N4 C29 118.4(5)
C30 N3 Gd2 118.8(4)
C33 N3 Gd2 123.1(4)
C33 N3 C30 118.1(5)
O4 C21 Gd1 61.8(3)
O4 C21 C22 118.7(5)
O9 C21 Gd1 59.6(3)
O9 C21 O4 120.9(5)
O9 C21 C22 120.3(5)
C22 C21 Gd1 170.8(4)
O5 C18 Gd2 63.4(3)
O5 C18 C80 118.8(5)
O8 C18 Gd2 57.0(3)
O8 C18 O5 120.4(5)
O8 C18 C80 120.9(5)
C80 C18 Gd2 177.2(4)
N4 C29 C28 121.9(6)
N4 C29 C30 118.4(4)
C28 C29 C30 119.7(5)
C15 N1 Gd1 118.5(4)
C16 N1 Gd1 124.0(4)
C16 N1 C15 117.5(6)
C14 N2 Gd1 119.6(4)
C10 N2 Gd1 121.6(5)
C10 N2 C14 118.8(6)
N2 C14 C15 118.9(5)
N2 C14 C13 121.0(8)
C13 C14 C15 120.0(7)
C28 C27 H27 120.0
C28 C27 C26 120.1(5)
C26 C27 H27 120.0
C21 C22 H22 107.2
C21 C22 C24 106.6(5)
C21 C22 C23 111.7(5)
C24 C22 H22 107.2
C23 C22 H22 107.2
C23 C22 C24 116.5(5)
O10 C35 Gd1 61.8(3)
O10 C35 O11 121.5(5)
O10 C35 C73 119.4(5)
O11 C35 Gd1 60.5(3)
O11 C35 C73 119.1(6)
C73 C35 Gd1 171.1(4)
O12 C36 Gd2 62.3(3)
O12 C36 O13 121.2(5)
O12 C36 C49 120.2(5)
O13 C36 Gd2 59.0(3)
O13 C36 C49 118.5(6)
C49 C36 Gd2 177.3(5)
N1 C15 C14 118.7(6)
N1 C15 C40 122.6(7)
C40 C15 C14 118.6(7)
C29 C28 C54 118.9(6)
C27 C28 C29 118.4(5)
C27 C28 C54 122.6(5)
N2 C10 H10 118.2
N2 C10 C11 123.7(8)
C11 C10 H10 118.2
N4 C25 H25 118.5
N4 C25 C26 122.9(6)
C26 C25 H25 118.5
C58 C24 C22 118.2(5)
C58 C24 C62 118.0(7)
C62 C24 C22 123.7(7)
C2 C19 H19 105.7
C20 C19 C2 114.1(4)
C20 C19 H19 105.7
C42 C19 C2 112.3(4)
C42 C19 H19 105.7
C42 C19 C20 112.4(4)
C41 C17 H17 119.7
C41 C17 C40 120.6(8)
C40 C17 H17 119.7
N3 C30 C29 118.1(5)
N3 C30 C31 122.1(5)
C31 C30 C29 119.7(5)
C13 C12 H12 119.3
C11 C12 H12 119.3
C11 C12 C13 121.5(7)
C5 C34 H34 107.2
C5 C34 C56 107.9(4)
C5 C34 C71 113.1(5)
C56 C34 H34 107.2
C71 C34 H34 107.2
C71 C34 C56 113.9(5)
C27 C26 C25 118.3(6)
C27 C26 H26 120.9
C25 C26 H26 120.9
N3 C33 H33 118.6
N3 C33 C52 122.8(6)
C52 C33 H33 118.6
C31 C32 H32 119.8
C52 C32 H32 119.8
C52 C32 C31 120.5(6)
C22 C23 H23A 108.7
C22 C23 H23B 108.7
H23A C23 H23B 107.6
C70 C23 C22 114.1(6)
C70 C23 H23A 108.7
C70 C23 H23B 108.7
N1 C16 H16 118.0
N1 C16 C41 124.0(8)
C41 C16 H16 118.0
C14 C13 C38 117.7(9)
C12 C13 C14 117.1(8)
C12 C13 C38 125.2(8)
C30 C31 C53 118.8(6)
C32 C31 C30 117.5(6)
C32 C31 C53 123.7(6)
C10 C11 H11 121.1
C12 C11 C10 117.8(9)
C12 C11 H11 121.1
C19 C20 H20A 108.9
C19 C20 H20B 108.9
H20A C20 H20B 107.7
C48 C20 C19 113.2(5)
C48 C20 H20A 108.9
C48 C20 H20B 108.9
C51 C37 H37 118.3
C51 C37 C66 123.5(10)
C66 C37 H37 118.3
C43 C42 C19 121.0(5)
C43 C42 C47 117.9(5)
C47 C42 C19 120.9(5)
C13 C38 H38 119.2
C39 C38 C13 121.6(8)
C39 C38 H38 119.2
C28 C54 H54 119.2
C53 C54 C28 121.6(6)
C53 C54 H54 119.2
C31 C53 H53 119.4
C54 C53 C31 121.3(6)
C54 C53 H53 119.4
C36 C49 H49 107.9
C51 C49 C36 108.8(5)
C51 C49 H49 107.9
C51 C49 C50 112.4(5)
C50 C49 C36 111.7(5)
C50 C49 H49 107.9
C33 C52 H52 120.5
C32 C52 C33 119.0(6)
C32 C52 H52 120.5
C56 C57 H57 119.7
C56 C57 C65 120.6(7)
C65 C57 H57 119.7
C38 C39 H39 118.4
C38 C39 C40 123.2(10)
C40 C39 H39 118.4
C42 C43 H43 119.4
C42 C43 C44 121.1(6)
C44 C43 H43 119.4
C57 C56 C34 121.7(5)
C55 C56 C34 119.4(5)
C55 C56 C57 118.9(6)
C37 C51 C49 122.2(7)
C37 C51 C68 117.8(8)
C68 C51 C49 119.9(7)
C42 C47 H47 119.7
C42 C47 C46 120.5(6)
C46 C47 H47 119.7
C17 C41 C16 118.4(9)
C17 C41 H41 120.8
C16 C41 H41 120.8
C24 C58 H58 119.0
C24 C58 C59 122.0(7)
C59 C58 H58 119.0
C15 C40 C39 118.7(9)
C17 C40 C15 116.8(8)
C17 C40 C39 124.4(9)
C49 C50 H50A 109.0
C49 C50 H50B 109.0
H50A C50 H50B 107.8
C69 C50 C49 113.0(6)
C69 C50 H50A 109.0
C69 C50 H50B 109.0
C47 C46 H46 119.3
C45 C46 C47 121.3(6)
C45 C46 H46 119.3
C46 C45 H45 120.3
C46 C45 C44 119.4(6)
C44 C45 H45 120.3
C56 C55 H55 120.2
C56 C55 C63 119.7(7)
C63 C55 H55 120.2
C43 C44 H44 120.2
C45 C44 C43 119.6(6)
C45 C44 H44 120.2
C20 C48 H48A 109.5
C20 C48 H48B 109.5
C20 C48 H48C 109.5
H48A C48 H48B 109.5
H48A C48 H48C 109.5
H48B C48 H48C 109.5
C18 C80 H80 107.2
C18 C80 C82 110.1(4)
C18 C80 C84 110.2(5)
C82 C80 H80 107.2
C82 C80 C84 114.7(5)
C84 C80 H80 107.2
C35 C73 H73 106.7
C35 C73 C76 110.0(4)
C74 C73 C35 112.2(5)
C74 C73 H73 106.7
C74 C73 C76 114.0(5)
C76 C73 H73 106.7
C83 C82 C80 122.3(6)
C81 C82 C80 119.6(5)
C81 C82 C83 118.1(6)
C24 C62 H62 119.2
C61 C62 C24 121.5(9)
C61 C62 H62 119.2
C80 C84 H84A 108.8
C80 C84 H84B 108.8
H84A C84 H84B 107.7
C1 C84 C80 114.0(6)
C1 C84 H84A 108.8
C1 C84 H84B 108.8
C73 C74 H74A 108.9
C73 C74 H74B 108.9
C73 C74 C88 113.5(5)
H74A C74 H74B 107.7
C88 C74 H74A 108.9
C88 C74 H74B 108.9
C82 C83 H83 119.7
C87 C83 C82 120.6(7)
C87 C83 H83 119.7
C57 C65 H65 119.8
C64 C65 C57 120.4(8)
C64 C65 H65 119.8
C34 C71 H71A 109.1
C34 C71 H71B 109.1
H71A C71 H71B 107.9
C72 C71 C34 112.4(5)
C72 C71 H71A 109.1
C72 C71 H71B 109.1
C77 C76 C73 120.6(7)
C75 C76 C73 121.7(6)
C75 C76 C77 117.7(7)
C82 C81 H81 119.5
C82 C81 C85 121.1(7)
C85 C81 H81 119.5
C65 C64 H64 120.7
C65 C64 C63 118.7(8)
C63 C64 H64 120.7
C55 C63 H63 119.2
C64 C63 C55 121.6(8)
C64 C63 H63 119.2
C78 C79 H79 119.7
C78 C79 C89 120.7(8)
C89 C79 H79 119.7
C50 C69 H69A 109.5
C50 C69 H69B 109.5
C50 C69 H69C 109.5
H69A C69 H69B 109.5
H69A C69 H69C 109.5
H69B C69 H69C 109.5
C76 C77 H77 119.3
C76 C77 C78 121.4(8)
C78 C77 H77 119.3
C71 C72 H72A 109.5
C71 C72 H72B 109.5
C71 C72 H72C 109.5
H72A C72 H72B 109.5
H72A C72 H72C 109.5
H72B C72 H72C 109.5
C76 C75 H75 119.7
C76 C75 C89 120.6(8)
C89 C75 H75 119.7
C62 C61 H61 120.1
C60 C61 C62 119.8(8)
C60 C61 H61 120.1
C51 C68 H68 119.8
C51 C68 C67 120.5(10)
C67 C68 H68 119.8
C61 C60 H60 119.7
C61 C60 C59 120.6(8)
C59 C60 H60 119.7
C79 C78 C77 120.2(9)
C79 C78 H78 119.9
C77 C78 H78 119.9
C23 C70 H70A 109.5
C23 C70 H70B 109.5
C23 C70 H70C 109.5
H70A C70 H70B 109.5
H70A C70 H70C 109.5
H70B C70 H70C 109.5
C58 C59 C60 117.9(8)
C58 C59 H59 121.1
C60 C59 H59 121.1
C37 C66 H66 121.4
C90 C66 C37 117.1(12)
C90 C66 H66 121.4
C68 C67 H67 120.8
C90 C67 C68 118.5(10)
C90 C67 H67 120.8
C87 C86 H86 120.2
C85 C86 H86 120.2
C85 C86 C87 119.6(8)
C83 C87 C86 120.1(7)
C83 C87 H87 119.9
C86 C87 H87 119.9
C74 C88 H88A 109.5
C74 C88 H88B 109.5
C74 C88 H88C 109.5
H88A C88 H88B 109.5
H88A C88 H88C 109.5
H88B C88 H88C 109.5
C81 C85 H85 119.8
C86 C85 C81 120.4(8)
C86 C85 H85 119.8
C79 C89 C75 119.4(9)
C79 C89 H89 120.3
C75 C89 H89 120.3
C66 C90 C67 122.7(11)
C66 C90 H90 118.7
C67 C90 H90 118.7
C84 C1 H1A 109.5
C84 C1 H1B 109.5
C84 C1 H1C 109.5
H1A C1 H1B 109.5
H1A C1 H1C 109.5
H1B C1 H1C 109.5

loop_
_geom_bond_atom_site_label_1
_geom_bond_atom_site_label_2
_geom_bond_distance
Gd1 Gd2 3.9354(3)
Gd1 O5 2.336(4)
Gd1 O4 2.565(4)
Gd1 O7 2.383(4)
Gd1 O1 2.352(4)
Gd1 O9 2.517(4)
Gd1 O10 2.483(3)
Gd1 O11 2.453(4)
Gd1 C21 2.907(5)
Gd1 N1 2.606(5)
Gd1 N2 2.556(5)
Gd1 C35 2.815(6)
Gd2 O5 2.610(4)
Gd2 O4 2.340(3)
Gd2 O2 2.333(4)
Gd2 O6 2.336(4)
Gd2 O8 2.472(4)
Gd2 O12 2.503(3)
Gd2 O13 2.430(4)
Gd2 N4 2.550(4)
Gd2 N3 2.625(4)
Gd2 C18 2.919(5)
Gd2 C36 2.826(5)
O5 C18 1.264(6)
O4 C21 1.268(6)
O2 C5 1.248(6)
O7 C2 1.257(6)
O6 C2 1.258(6)
O1 C5 1.247(6)
C2 C19 1.540(7)
C5 C34 1.517(8)
O9 C21 1.241(6)
O8 C18 1.243(6)
O12 C36 1.255(8)
O10 C35 1.235(8)
O11 C35 1.261(7)
O13 C36 1.256(7)
N4 C29 1.362(7)
N4 C25 1.317(7)
N3 C30 1.357(6)
N3 C33 1.308(7)
C21 C22 1.509(7)
C18 C80 1.513(7)
C29 C28 1.399(7)
C29 C30 1.432(8)
N1 C15 1.351(8)
N1 C16 1.307(8)
N2 C14 1.367(8)
N2 C10 1.311(8)
C14 C15 1.430(10)
C14 C13 1.423(8)
C27 H27 0.9300
C27 C28 1.372(9)
C27 C26 1.374(8)
C22 H22 0.9800
C22 C24 1.523(9)
C22 C23 1.517(8)
C35 C73 1.519(7)
C36 C49 1.534(8)
C15 C40 1.416(9)
C28 C54 1.430(8)
C10 H10 0.9300
C10 C11 1.405(9)
C25 H25 0.9300
C25 C26 1.404(7)
C24 C58 1.368(10)
C24 C62 1.382(8)
C19 H19 0.9800
C19 C20 1.521(7)
C19 C42 1.506(7)
C17 H17 0.9300
C17 C41 1.348(12)
C17 C40 1.385(13)
C30 C31 1.396(7)
C12 H12 0.9300
C12 C13 1.394(13)
C12 C11 1.348(12)
C34 H34 0.9800
C34 C56 1.525(7)
C34 C71 1.524(7)
C26 H26 0.9300
C33 H33 0.9300
C33 C52 1.410(8)
C32 H32 0.9300
C32 C31 1.392(9)
C32 C52 1.325(9)
C23 H23A 0.9700
C23 H23B 0.9700
C23 C70 1.501(9)
C16 H16 0.9300
C16 C41 1.397(9)
C13 C38 1.443(12)
C31 C53 1.440(8)
C11 H11 0.9300
C20 H20A 0.9700
C20 H20B 0.9700
C20 C48 1.506(7)
C37 H37 0.9300
C37 C51 1.362(10)
C37 C66 1.390(12)
C42 C43 1.378(7)
C42 C47 1.381(7)
C38 H38 0.9300
C38 C39 1.284(14)
C54 H54 0.9300
C54 C53 1.320(10)
C53 H53 0.9300
C49 H49 0.9800
C49 C51 1.518(9)
C49 C50 1.529(8)
C52 H52 0.9300
C57 H57 0.9300
C57 C56 1.369(8)
C57 C65 1.388(9)
C39 H39 0.9300
C39 C40 1.421(12)
C43 H43 0.9300
C43 C44 1.394(8)
C56 C55 1.365(7)
C51 C68 1.382(9)
C47 H47 0.9300
C47 C46 1.382(8)
C41 H41 0.9300
C58 H58 0.9300
C58 C59 1.383(10)
C50 H50A 0.9700
C50 H50B 0.9700
C50 C69 1.522(8)
C46 H46 0.9300
C46 C45 1.350(9)
C45 H45 0.9300
C45 C44 1.376(9)
C55 H55 0.9300
C55 C63 1.384(10)
C44 H44 0.9300
C48 H48A 0.9600
C48 H48B 0.9600
C48 H48C 0.9600
C80 H80 0.9800
C80 C82 1.526(9)
C80 C84 1.527(8)
C73 H73 0.9800
C73 C74 1.509(8)
C73 C76 1.532(8)
C82 C83 1.387(8)
C82 C81 1.370(8)
C62 H62 0.9300
C62 C61 1.363(10)
C84 H84A 0.9700
C84 H84B 0.9700
C84 C1 1.494(8)
C74 H74A 0.9700
C74 H74B 0.9700
C74 C88 1.532(8)
C83 H83 0.9300
C83 C87 1.370(10)
C65 H65 0.9300
C65 C64 1.359(11)
C71 H71A 0.9700
C71 H71B 0.9700
C71 C72 1.496(8)
C76 C77 1.365(9)
C76 C75 1.365(9)
C81 H81 0.9300
C81 C85 1.378(9)
C64 H64 0.9300
C64 C63 1.359(11)
C63 H63 0.9300
C79 H79 0.9300
C79 C78 1.331(12)
C79 C89 1.348(12)
C69 H69A 0.9600
C69 H69B 0.9600
C69 H69C 0.9600
C77 H77 0.9300
C77 C78 1.395(10)
C72 H72A 0.9600
C72 H72B 0.9600
C72 H72C 0.9600
C75 H75 0.9300
C75 C89 1.419(10)
C61 H61 0.9300
C61 C60 1.361(12)
C68 H68 0.9300
C68 C67 1.395(11)
C60 H60 0.9300
C60 C59 1.398(12)
C78 H78 0.9300
C70 H70A 0.9600
C70 H70B 0.9600
C70 H70C 0.9600
C59 H59 0.9300
C66 H66 0.9300
C66 C90 1.344(16)
C67 H67 0.9300
C67 C90 1.383(15)
C86 H86 0.9300
C86 C87 1.380(11)
C86 C85 1.352(10)
C87 H87 0.9300
C88 H88A 0.9600
C88 H88B 0.9600
C88 H88C 0.9600
C85 H85 0.9300
C89 H89 0.9300
C90 H90 0.9300
C1 H1A 0.9600
C1 H1B 0.9600
C1 H1C 0.9600

loop_
_geom_torsion_atom_site_label_1
_geom_torsion_atom_site_label_2
_geom_torsion_atom_site_label_3
_geom_torsion_atom_site_label_4
_geom_torsion
Gd1 O5 C18 Gd2 164.7(14)
Gd1 O5 C18 O8 162.4(10)
Gd1 O5 C18 C80 -17.4(17)
Gd1 O4 C21 O9 7.9(6)
Gd1 O4 C21 C22 -169.6(5)
Gd1 O7 C2 O6 -2.2(9)
Gd1 O7 C2 C19 -178.4(4)
Gd1 O1 C5 O2 -5.3(9)
Gd1 O1 C5 C34 173.1(3)
Gd1 O9 C21 O4 -8.1(7)
Gd1 O9 C21 C22 169.3(5)
Gd1 O10 C35 O11 10.2(6)
Gd1 O10 C35 C73 -169.9(5)
Gd1 O11 C35 O10 -10.3(6)
Gd1 O11 C35 C73 169.8(5)
Gd1 N1 C15 C14 4.8(7)
Gd1 N1 C15 C40 -178.1(5)
Gd1 N1 C16 C41 177.7(5)
Gd1 N2 C14 C15 -3.3(7)
Gd1 N2 C14 C13 179.7(4)
Gd1 N2 C10 C11 -180.0(5)
Gd2 O5 C18 O8 -2.4(6)
Gd2 O5 C18 C80 177.9(5)
Gd2 O4 C21 Gd1 -159.1(12)
Gd2 O4 C21 O9 -151.2(8)
Gd2 O4 C21 C22 31.4(15)
Gd2 O2 C5 O1 20.9(10)
Gd2 O2 C5 C34 -157.5(4)
Gd2 O6 C2 O7 -7.9(9)
Gd2 O6 C2 C19 168.3(4)
Gd2 O8 C18 O5 2.5(6)
Gd2 O8 C18 C80 -177.8(5)
Gd2 O12 C36 O13 -2.6(6)
Gd2 O12 C36 C49 178.9(5)
Gd2 O13 C36 O12 2.7(6)
Gd2 O13 C36 C49 -178.8(5)
Gd2 N4 C29 C28 -177.7(4)
Gd2 N4 C29 C30 4.5(7)
Gd2 N4 C25 C26 176.9(5)
Gd2 N3 C30 C29 -2.4(7)
Gd2 N3 C30 C31 179.9(4)
Gd2 N3 C33 C52 179.5(4)
O5 C18 C80 C82 99.7(6)
O5 C18 C80 C84 -132.8(6)
O4 C21 C22 C24 103.6(6)
O4 C21 C22 C23 -128.0(6)
O2 C5 C34 C56 98.6(6)
O2 C5 C34 C71 -134.5(5)
O7 C2 C19 C20 -21.9(7)
O7 C2 C19 C42 -151.3(5)
O6 C2 C19 C20 161.6(5)
O6 C2 C19 C42 32.1(7)
O1 C5 C34 C56 -80.0(6)
O1 C5 C34 C71 46.9(7)
C2 C19 C20 C48 158.0(5)
C2 C19 C42 C43 -127.7(5)
C2 C19 C42 C47 56.7(7)
C5 C34 C56 C57 86.1(7)
C5 C34 C56 C55 -93.4(6)
C5 C34 C71 C72 60.2(7)
O9 C21 C22 C24 -73.9(7)
O9 C21 C22 C23 54.5(8)
O8 C18 C80 C82 -80.0(7)
O8 C18 C80 C84 47.5(8)
O12 C36 C49 C51 -100.0(7)
O12 C36 C49 C50 24.6(8)
O10 C35 C73 C74 -127.3(6)
O10 C35 C73 C76 104.8(6)
O11 C35 C73 C74 52.7(7)
O11 C35 C73 C76 -75.3(7)
O13 C36 C49 C51 81.5(7)
O13 C36 C49 C50 -153.9(6)
N4 C29 C28 C27 0.8(9)
N4 C29 C28 C54 -175.9(5)
N4 C29 C30 N3 -1.2(8)
N4 C29 C30 C31 176.5(5)
N4 C25 C26 C27 0.9(10)
N3 C30 C31 C32 0.3(9)
N3 C30 C31 C53 178.3(5)
N3 C33 C52 C32 0.9(10)
C21 C22 C24 C58 -62.9(7)
C21 C22 C24 C62 116.2(6)
C21 C22 C23 C70 162.8(6)
C18 C80 C82 C83 94.7(6)
C18 C80 C82 C81 -86.3(6)
C18 C80 C84 C1 56.6(7)
C29 N4 C25 C26 -1.1(9)
C29 C28 C54 C53 -1.8(10)
C29 C30 C31 C32 -177.4(5)
C29 C30 C31 C53 0.7(8)
N1 C15 C40 C17 -0.8(10)
N1 C15 C40 C39 -177.6(7)
N1 C16 C41 C17 1.7(12)
N2 C14 C15 N1 -1.1(9)
N2 C14 C15 C40 -178.3(6)
N2 C14 C13 C12 0.1(10)
N2 C14 C13 C38 179.2(6)
N2 C10 C11 C12 0.4(11)
C14 N2 C10 C11 -0.8(9)
C14 C15 C40 C17 176.3(7)
C14 C15 C40 C39 -0.4(10)
C14 C13 C38 C39 -1.5(13)
C27 C28 C54 C53 -178.3(7)
C22 C24 C58 C59 175.8(6)
C22 C24 C62 C61 -177.4(6)
C35 C73 C74 C88 170.1(6)
C35 C73 C76 C77 -94.3(7)
C35 C73 C76 C75 86.3(8)
C36 C49 C51 C37 50.1(9)
C36 C49 C51 C68 -131.1(7)
C36 C49 C50 C69 168.6(6)
C15 N1 C16 C41 -2.9(10)
C15 C14 C13 C12 -176.8(7)
C15 C14 C13 C38 2.3(10)
C28 C29 C30 N3 -179.1(5)
C28 C29 C30 C31 -1.4(8)
C28 C27 C26 C25 0.1(10)
C28 C54 C53 C31 1.2(10)
C10 N2 C14 C15 177.5(6)
C10 N2 C14 C13 0.5(9)
C25 N4 C29 C28 0.2(8)
C25 N4 C29 C30 -177.6(5)
C24 C22 C23 C70 -74.3(7)
C24 C58 C59 C60 0.6(11)
C24 C62 C61 C60 2.6(11)
C19 C42 C43 C44 -176.7(5)
C19 C42 C47 C46 177.3(5)
C30 N3 C33 C52 -1.2(9)
C30 C29 C28 C27 178.5(6)
C30 C29 C28 C54 1.9(9)
C30 C31 C53 C54 -0.6(10)
C12 C13 C38 C39 177.5(9)
C34 C56 C55 C63 -177.4(6)
C26 C27 C28 C29 -0.9(10)
C26 C27 C28 C54 175.7(6)
C33 N3 C30 C29 178.3(5)
C33 N3 C30 C31 0.6(8)
C32 C31 C53 C54 177.3(6)
C23 C22 C24 C58 171.6(6)
C23 C22 C24 C62 -9.3(8)
C16 N1 C15 C14 -174.7(6)
C16 N1 C15 C40 2.4(9)
C13 C14 C15 N1 175.9(6)
C13 C14 C15 C40 -1.3(9)
C13 C12 C11 C10 0.3(12)
C13 C38 C39 C40 -0.3(17)
C31 C32 C52 C33 0.0(10)
C11 C12 C13 C14 -0.5(12)
C11 C12 C13 C38 -179.5(7)
C20 C19 C42 C43 102.0(6)
C20 C19 C42 C47 -73.7(6)
C37 C51 C68 C67 0.5(12)
C37 C66 C90 C67 0(2)
C42 C19 C20 C48 -72.6(6)
C42 C43 C44 C45 0.4(10)
C42 C47 C46 C45 -1.6(10)
C38 C39 C40 C15 1.3(15)
C38 C39 C40 C17 -175.2(9)
C49 C51 C68 C67 -178.3(7)
C52 C32 C31 C30 -0.5(10)
C52 C32 C31 C53 -178.5(6)
C57 C56 C55 C63 3.1(10)
C57 C65 C64 C63 1.2(13)
C43 C42 C47 C46 1.5(8)
C56 C34 C71 C72 -176.1(5)
C56 C57 C65 C64 0.3(12)
C56 C55 C63 C64 -1.6(12)
C51 C37 C66 C90 0.4(16)
C51 C49 C50 C69 -68.8(8)
C51 C68 C67 C90 -0.5(16)
C47 C42 C43 C44 -0.9(8)
C47 C46 C45 C44 1.1(10)
C41 C17 C40 C15 -0.4(12)
C41 C17 C40 C39 176.1(8)
C58 C24 C62 C61 1.7(10)
C40 C17 C41 C16 0.1(13)
C50 C49 C51 C37 -74.1(8)
C50 C49 C51 C68 104.7(7)
C46 C45 C44 C43 -0.5(10)
C80 C82 C83 C87 177.2(6)
C80 C82 C81 C85 -178.0(6)
C73 C76 C77 C78 -179.3(6)
C73 C76 C75 C89 179.9(7)
C82 C80 C84 C1 -178.5(5)
C82 C83 C87 C86 0.5(11)
C82 C81 C85 C86 1.0(11)
C62 C24 C58 C59 -3.3(10)
C62 C61 C60 C59 -5.4(13)
C84 C80 C82 C83 -30.2(7)
C84 C80 C82 C81 148.7(5)
C74 C73 C76 C77 138.7(6)
C74 C73 C76 C75 -40.7(8)
C83 C82 C81 C85 1.0(9)
C65 C57 C56 C34 178.0(6)
C65 C57 C56 C55 -2.5(10)
C65 C64 C63 C55 -0.6(13)
C71 C34 C56 C57 -40.3(8)
C71 C34 C56 C55 140.1(6)
C76 C73 C74 C88 -64.1(7)
C76 C77 C78 C79 0.0(12)
C76 C75 C89 C79 -1.2(13)
C81 C82 C83 C87 -1.8(9)
C77 C76 C75 C89 0.5(11)
C75 C76 C77 C78 0.1(10)
C61 C60 C59 C58 3.8(13)
C68 C67 C90 C66 0(2)
C78 C79 C89 C75 1.3(14)
C66 C37 C51 C49 178.3(8)
C66 C37 C51 C68 -0.4(13)
C87 C86 C85 C81 -2.2(12)
C85 C86 C87 C83 1.5(12)
C89 C79 C78 C77 -0.7(14)
